data_7227350
loop_
_publ_author_name
'Parra, Nicole'
'Belmar, Julio B.'
'Jim\'enez, Claudio A.'
'Pas\'an, Jorge'
'Ruiz-P\'erez, Catalina'

_publ_section_title
;
 Crystal structure analysis of supramolecular arrangements in
 bis(1-isoquinolinecarboxamide)alkanes and their Ag(i) complexes
;
_journal_issue 7
_journal_name_full CrystEngComm
_journal_page_first 1076
_journal_paper_doi 10.1039/C6CE02393B
_journal_volume 19
_journal_year 2017
_chemical_formula_moiety '(C26 H26 N4 O2 Ag), (Cl O4)'
_chemical_formula_sum 'C26 H26 Ag Cl N4 O6'
_chemical_formula_weight 633.83
_chemical_name_systematic
;
 ?
;
_space_group_crystal_system monoclinic
_space_group_IT_number 5
_space_group_name_Hall 'C 2y'
_space_group_name_H-M_alt 'C 1 2 1'
_symmetry_space_group_name_Hall 'C 2y'
_symmetry_space_group_name_H-M 'C 1 2 1'
_atom_sites_solution_hydrogens geom
_audit_creation_method SHELXL-2013
_audit_update_record
;
2016-09-23 deposited with the CCDC.
2017-01-04 downloaded from the CCDC.
;
_cell_angle_alpha 90
_cell_angle_beta 92.921(3)
_cell_angle_gamma 90
_cell_formula_units_Z 4
_cell_length_a 22.6498(7)
_cell_length_b 9.4681(3)
_cell_length_c 13.4041(3)
_cell_measurement_reflns_used 7693
_cell_measurement_temperature 293(2)
_cell_measurement_theta_max 75.7080
_cell_measurement_theta_min 3.8260
_cell_volume 2870.78(14)
_computing_cell_refinement
;
CrysAlisPro, Agilent Technologies,
Version 1.171.37.35 (release 13-08-2014 CrysAlis171 .NET)
(compiled Aug 13 2014,18:06:01)
;
_computing_data_collection
;
CrysAlisPro, Agilent Technologies,
Version 1.171.37.35 (release 13-08-2014 CrysAlis171 .NET)
(compiled Aug 13 2014,18:06:01)
;
_computing_data_reduction
;
CrysAlisPro, Agilent Technologies,
Version 1.171.37.35 (release 13-08-2014 CrysAlis171 .NET)
(compiled Aug 13 2014,18:06:01)
;
_computing_structure_refinement 'SHELXL-2013 (Sheldrick, 2013)'
_computing_structure_solution 'SHELXS-2013 (Sheldrick, 2013)'
_diffrn_ambient_temperature 293(2)
_diffrn_detector_area_resol_mean 10.5953
_diffrn_measured_fraction_theta_full 1.000
_diffrn_measured_fraction_theta_max 1.000
_diffrn_measurement_device 'four-circle diffractometer'
_diffrn_measurement_device_type 'SuperNova, Dual, Cu at zero, Atlas'
_diffrn_measurement_method '\w scans'
_diffrn_radiation_type CuK\a
_diffrn_radiation_wavelength 1.54184
_diffrn_reflns_av_R_equivalents 0.0368
_diffrn_reflns_av_unetI/netI 0.0356
_diffrn_reflns_Laue_measured_fraction_full 1.000
_diffrn_reflns_Laue_measured_fraction_max 1.000
_diffrn_reflns_limit_h_max 26
_diffrn_reflns_limit_h_min -22
_diffrn_reflns_limit_k_max 11
_diffrn_reflns_limit_k_min -11
_diffrn_reflns_limit_l_max 16
_diffrn_reflns_limit_l_min -15
_diffrn_reflns_number 14687
_diffrn_reflns_point_group_measured_fraction_full 0.979
_diffrn_reflns_point_group_measured_fraction_max 0.979
_diffrn_reflns_theta_full 67.684
_diffrn_reflns_theta_max 67.077
_diffrn_reflns_theta_min 3.301
_diffrn_source 'sealed X-ray tube'
_diffrn_source_type 'SuperNova (Cu) X-ray Source'
_exptl_absorpt_coefficient_mu 6.871
_exptl_absorpt_correction_T_max 0.391
_exptl_absorpt_correction_T_min 0.027
_exptl_absorpt_correction_type gaussian
_exptl_absorpt_process_details
;
CrysAlisPro, Agilent Technologies,
Version 1.171.37.33 (release 27-03-2014 CrysAlis171 .NET)
(compiled Mar 27 2014,17:12:48)
Numerical absorption correction based on gaussian integration over
            a multifaceted crystal model
Empirical absorption correction using spherical harmonics,
 implemented in SCALE3 ABSPACK scaling algorithm.
;
_exptl_crystal_colour white
_exptl_crystal_density_diffrn 1.466
_exptl_crystal_description needle
_exptl_crystal_F_000 1288
_exptl_crystal_size_max 0.3771
_exptl_crystal_size_mid 0.2755
_exptl_crystal_size_min 0.0588
_refine_diff_density_max 1.159
_refine_diff_density_min -0.573
_refine_diff_density_rms 0.105
_refine_ls_abs_structure_details
;
 Flack x determined using 2085 quotients [(I+)-(I-)]/[(I+)+(I-)]
 (Parsons and Flack (2004), Acta Cryst. A60, s61).
;
_refine_ls_abs_structure_Flack -0.006(6)
_refine_ls_extinction_method none
_refine_ls_goodness_of_fit_ref 1.072
_refine_ls_hydrogen_treatment constr
_refine_ls_matrix_type full
_refine_ls_number_parameters 417
_refine_ls_number_reflns 5032
_refine_ls_number_restraints 49
_refine_ls_restrained_S_all 1.086
_refine_ls_R_factor_all 0.0539
_refine_ls_R_factor_gt 0.0522
_refine_ls_shift/su_max 0.000
_refine_ls_shift/su_mean 0.000
_refine_ls_structure_factor_coef Fsqd
_refine_ls_weighting_details 'w=1/[\s^2^(Fo^2^)+(0.1104P)^2^+0.5103P] where P=(Fo^2^+2Fc^2^)/3'
_refine_ls_weighting_scheme calc
_refine_ls_wR_factor_gt 0.1434
_refine_ls_wR_factor_ref 0.1468
_reflns_Friedel_coverage 0.836
_reflns_Friedel_fraction_full 0.954
_reflns_Friedel_fraction_max 0.954
_reflns_number_gt 4811
_reflns_number_total 5032
_reflns_threshold_expression 'I > 2\s(I)'
_cod_data_source_file c6ce02393b2.cif
_cod_data_source_block compound_I6-Ag
_cod_depositor_comments 'Adding full bibliography for 7227343--7227351.cif.'
_cod_database_code 7227350
_shelx_space_group_comment
;
The symmetry employed for this shelxl refinement is uniquely defined
by the following loop, which should always be used as a source of
symmetry information in preference to the above space-group names.
They are only intended as comments.
;
_shelxl_version_number 2013-4

loop_
_space_group_symop_operation_xyz
'x, y, z'
'-x, y, -z'
'x+1/2, y+1/2, z'
'-x+1/2, y+1/2, -z'

loop_
_atom_site_label
_atom_site_type_symbol
_atom_site_fract_x
_atom_site_fract_y
_atom_site_fract_z
_atom_site_U_iso_or_equiv
_atom_site_adp_type
_atom_site_occupancy
_atom_site_site_symmetry_order
_atom_site_calc_flag
_atom_site_refinement_flags_posn
_atom_site_refinement_flags_adp
_atom_site_refinement_flags_occupancy
_atom_site_disorder_assembly
_atom_site_disorder_group
Ag1 Ag 0.61209(2) 0.34769(6) 0.43137(4) 0.0768(2) Uani 1 1 d . . . . .
C1 C 0.5439(3) 0.3632(8) 0.6381(5) 0.0601(14) Uani 1 1 d . . . . .
C2 C 0.5909(3) 0.2475(7) 0.6470(6) 0.0555(14) Uani 1 1 d . . . . .
C3 C 0.6005(3) 0.1771(8) 0.7393(5) 0.0583(13) Uani 1 1 d . . . . .
C4 C 0.5739(4) 0.2158(10) 0.8278(6) 0.0736(19) Uani 1 1 d . . . . .
H4 H 0.5479 0.2918 0.8278 0.088 Uiso 1 1 calc R U . . .
C5 C 0.5863(5) 0.1424(13) 0.9135(7) 0.091(3) Uani 1 1 d . . . . .
H5 H 0.5685 0.1683 0.9717 0.109 Uiso 1 1 calc R U . . .
C6 C 0.6254(6) 0.0289(15) 0.9147(8) 0.102(3) Uani 1 1 d . . . . .
H6 H 0.6339 -0.0188 0.9744 0.123 Uiso 1 1 calc R U . . .
C7 C 0.6515(5) -0.0141(12) 0.8297(8) 0.091(3) Uani 1 1 d . . . . .
H7 H 0.6767 -0.0917 0.8313 0.109 Uiso 1 1 calc R U . . .
C8 C 0.6398(4) 0.0607(8) 0.7404(7) 0.0705(18) Uani 1 1 d . . . . .
C9 C 0.6667(4) 0.0259(9) 0.6503(7) 0.075(2) Uani 1 1 d . . . . .
H9 H 0.6920 -0.0512 0.6482 0.090 Uiso 1 1 calc R U . . .
C10 C 0.6555(4) 0.1046(9) 0.5678(6) 0.0726(18) Uani 1 1 d . . . . .
H10 H 0.6742 0.0809 0.5100 0.087 Uiso 1 1 calc R U . . .
C11 C 0.532(3) 0.624(7) 0.631(8) 0.107(7) Uani 0.345(15) 1 d . . P A 1
H11A H 0.4903 0.6083 0.6158 0.128 Uiso 0.345(15) 1 calc R U P A 1
H11B H 0.5478 0.6781 0.5766 0.128 Uiso 0.345(15) 1 calc R U P A 1
C12 C 0.542(2) 0.708(5) 0.733(5) 0.15(2) Uani 0.345(15) 1 d . . P A 1
H12A H 0.5265 0.6531 0.7873 0.175 Uiso 0.345(15) 1 calc R U P A 1
H12B H 0.5835 0.7241 0.7477 0.175 Uiso 0.345(15) 1 calc R U P A 1
C13 C 0.5083(13) 0.853(4) 0.724(4) 0.115(14) Uani 0.345(15) 1 d . . P A 1
H13A H 0.5156 0.9054 0.7859 0.138 Uiso 0.345(15) 1 calc R U P A 1
H13B H 0.5247 0.9078 0.6710 0.138 Uiso 0.345(15) 1 calc R U P A 1
C14 C 0.4420(15) 0.841(3) 0.704(3) 0.102(5) Uani 0.345(15) 1 d D . P A 1
H14A H 0.4250 0.7890 0.7574 0.123 Uiso 0.345(15) 1 calc R U P A 1
H14B H 0.4343 0.7880 0.6422 0.123 Uiso 0.345(15) 1 calc R U P A 1
C15 C 0.412(2) 0.990(3) 0.693(2) 0.089(5) Uani 0.345(15) 1 d D . P A 1
H15A H 0.4336 1.0466 0.6476 0.106 Uiso 0.345(15) 1 calc R U P A 1
H15B H 0.3721 0.9772 0.6633 0.106 Uiso 0.345(15) 1 calc R U P A 1
C16 C 0.4068(6) 1.0752(10) 0.7927(8) 0.092(3) Uani 0.345(15) 1 d D . P A 1
H16A H 0.3868 1.0178 0.8405 0.110 Uiso 0.345(15) 1 calc R U P A 1
H16B H 0.4462 1.0958 0.8207 0.110 Uiso 0.345(15) 1 calc R U P A 1
C11A C 0.5144(13) 0.601(3) 0.641(4) 0.107(7) Uani 0.655(15) 1 d D . P A 2
H11C H 0.4963 0.6039 0.7049 0.128 Uiso 0.655(15) 1 calc R U P A 2
H11D H 0.4840 0.5793 0.5895 0.128 Uiso 0.655(15) 1 calc R U P A 2
C12A C 0.5441(9) 0.7444(17) 0.619(2) 0.115(7) Uani 0.655(15) 1 d D . P A 2
H12C H 0.5650 0.7373 0.5578 0.138 Uiso 0.655(15) 1 calc R U P A 2
H12D H 0.5726 0.7674 0.6729 0.138 Uiso 0.655(15) 1 calc R U P A 2
C13A C 0.4970(9) 0.863(2) 0.6083(18) 0.113(6) Uani 0.655(15) 1 d . . P A 2
H13C H 0.5148 0.9464 0.5802 0.136 Uiso 0.655(15) 1 calc R U P A 2
H13D H 0.4651 0.8325 0.5623 0.136 Uiso 0.655(15) 1 calc R U P A 2
C14A C 0.4715(9) 0.9020(16) 0.7093(17) 0.102(5) Uani 0.655(15) 1 d D . P A 2
H14C H 0.4494 0.8228 0.7342 0.123 Uiso 0.655(15) 1 calc R U P A 2
H14D H 0.5034 0.9239 0.7578 0.123 Uiso 0.655(15) 1 calc R U P A 2
C15A C 0.4307(9) 1.0306(19) 0.6945(14) 0.089(5) Uani 0.655(15) 1 d D . P A 2
H15C H 0.4525 1.1082 0.6668 0.106 Uiso 0.655(15) 1 calc R U P A 2
H15D H 0.3981 1.0071 0.6476 0.106 Uiso 0.655(15) 1 calc R U P A 2
C16A C 0.4068(6) 1.0752(10) 0.7927(8) 0.092(3) Uani 0.655(15) 1 d D . P A 2
H16C H 0.3807 1.0029 0.8166 0.110 Uiso 0.655(15) 1 calc R U P A 2
H16D H 0.4390 1.0885 0.8423 0.110 Uiso 0.655(15) 1 calc R U P A 2
C17 C 0.3942(3) 1.3302(10) 0.8101(5) 0.0681(16) Uani 1 1 d . . . . .
C18 C 0.3582(3) 1.4571(8) 0.7789(6) 0.0597(16) Uani 1 1 d . . . . .
C19 C 0.3320(3) 1.5439(7) 0.8528(6) 0.0634(15) Uani 1 1 d . . . . .
C20 C 0.3347(5) 1.5109(11) 0.9543(7) 0.081(2) Uani 1 1 d . . . . .
H20 H 0.3551 1.4310 0.9772 0.097 Uiso 1 1 calc R U . . .
C21 C 0.3076(6) 1.5955(15) 1.0199(8) 0.101(3) Uani 1 1 d . . . . .
H21 H 0.3100 1.5734 1.0876 0.121 Uiso 1 1 calc R U . . .
C22 C 0.2765(5) 1.7135(13) 0.9876(9) 0.098(3) Uani 1 1 d . . . . .
H22 H 0.2578 1.7692 1.0336 0.118 Uiso 1 1 calc R U . . .
C23 C 0.2729(5) 1.7495(11) 0.8890(10) 0.094(3) Uani 1 1 d . . . . .
H23 H 0.2522 1.8299 0.8681 0.112 Uiso 1 1 calc R U . . .
C24 C 0.3011(4) 1.6637(9) 0.8176(7) 0.0740(19) Uani 1 1 d . . . . .
C25 C 0.2970(5) 1.6931(10) 0.7183(8) 0.087(2) Uani 1 1 d . . . . .
H25 H 0.2757 1.7713 0.6948 0.104 Uiso 1 1 calc R U . . .
C26 C 0.3246(5) 1.6060(10) 0.6527(7) 0.080(2) Uani 1 1 d . . . . .
H26 H 0.3233 1.6292 0.5852 0.096 Uiso 1 1 calc R U . . .
N1 N 0.5627(4) 0.4914(9) 0.6420(10) 0.099(3) Uani 1 1 d . . . . .
H1 H 0.6003 0.4991 0.6533 0.118 Uiso 1 1 calc R U . A 1
N2 N 0.6177(3) 0.2179(7) 0.5649(5) 0.0637(13) Uani 1 1 d . . . . .
N3 N 0.3743(4) 1.2080(8) 0.7770(7) 0.0777(19) Uani 1 1 d D . . . .
H3 H 0.3406 1.2057 0.7445 0.093 Uiso 1 1 calc R U . A 1
N4 N 0.3536(3) 1.4880(7) 0.6838(5) 0.0646(13) Uani 1 1 d . . . . .
O1 O 0.4397(3) 1.3431(10) 0.8642(5) 0.0939(18) Uani 1 1 d . . . . .
O2 O 0.4926(3) 0.3299(11) 0.6290(10) 0.133(4) Uani 1 1 d . . . . .
Cl1 Cl 0.2767(3) 0.6011(9) 0.3337(6) 0.089(4) Uani 0.630(18) 1 d D . P B 1
O3 O 0.3160(8) 0.654(2) 0.4069(11) 0.149(9) Uani 0.630(18) 1 d D . P B 1
O4 O 0.3078(6) 0.4974(15) 0.2762(10) 0.104(4) Uani 0.630(18) 1 d D . P B 1
O5 O 0.2259(8) 0.543(2) 0.3665(16) 0.175(12) Uani 0.630(18) 1 d D . P B 1
O6 O 0.2630(7) 0.7124(14) 0.2612(12) 0.122(6) Uani 0.630(18) 1 d D . P B 1
Cl1A Cl 0.2758(6) 0.6048(15) 0.3300(6) 0.083(7) Uani 0.370(18) 1 d D . P B 2
O3A O 0.3293(12) 0.655(4) 0.293(3) 0.18(2) Uani 0.370(18) 1 d D . P B 2
O4A O 0.2896(17) 0.501(3) 0.407(2) 0.19(2) Uani 0.370(18) 1 d D . P B 2
O5A O 0.2421(16) 0.534(3) 0.251(2) 0.21(3) Uani 0.370(18) 1 d D . P B 2
O6A O 0.2414(12) 0.714(2) 0.371(2) 0.137(12) Uani 0.370(18) 1 d D . P B 2

loop_
_atom_site_aniso_label
_atom_site_aniso_U_11
_atom_site_aniso_U_22
_atom_site_aniso_U_33
_atom_site_aniso_U_23
_atom_site_aniso_U_13
_atom_site_aniso_U_12
Ag1 0.0776(3) 0.0867(4) 0.0666(3) 0.0181(3) 0.0092(2) -0.0005(3)
C1 0.058(3) 0.055(4) 0.067(3) 0.002(3) -0.002(2) 0.003(3)
C2 0.050(3) 0.049(3) 0.067(4) 0.000(3) 0.002(3) -0.003(2)
C3 0.055(3) 0.058(3) 0.062(3) 0.004(3) 0.004(2) -0.002(3)
C4 0.080(5) 0.077(5) 0.064(4) -0.002(3) 0.006(3) 0.008(4)
C5 0.104(7) 0.104(7) 0.066(4) 0.002(4) 0.011(4) 0.004(5)
C6 0.123(8) 0.110(8) 0.073(5) 0.024(5) -0.001(5) 0.019(7)
C7 0.103(7) 0.089(6) 0.081(5) 0.028(5) 0.004(5) 0.017(5)
C8 0.076(4) 0.057(4) 0.079(5) 0.009(3) 0.005(3) 0.012(3)
C9 0.069(4) 0.066(4) 0.090(5) 0.006(4) 0.008(4) 0.018(3)
C10 0.081(5) 0.066(4) 0.072(4) 0.007(3) 0.019(3) 0.019(4)
C11 0.09(2) 0.049(11) 0.180(18) 0.010(11) 0.011(16) 0.011(10)
C12 0.14(3) 0.11(3) 0.18(5) -0.05(3) -0.03(3) 0.08(3)
C13 0.079(15) 0.068(15) 0.20(4) -0.05(2) -0.017(18) 0.028(18)
C14 0.099(12) 0.048(7) 0.158(14) -0.010(8) -0.015(10) 0.018(7)
C15 0.094(14) 0.062(10) 0.110(8) 0.002(8) 0.004(9) 0.025(9)
C16 0.118(7) 0.060(5) 0.097(6) 0.002(4) -0.004(5) 0.019(4)
C11A 0.09(2) 0.049(11) 0.180(18) 0.010(11) 0.011(16) 0.011(10)
C12A 0.093(10) 0.064(8) 0.19(2) -0.015(11) 0.030(12) 0.002(7)
C13A 0.105(11) 0.079(11) 0.156(16) -0.004(12) 0.010(10) 0.025(10)
C14A 0.099(12) 0.048(7) 0.158(14) -0.010(8) -0.015(10) 0.018(7)
C15A 0.094(14) 0.062(10) 0.110(8) 0.002(8) 0.004(9) 0.025(9)
C16A 0.118(7) 0.060(5) 0.097(6) 0.002(4) -0.004(5) 0.019(4)
C17 0.066(3) 0.068(5) 0.070(3) -0.011(3) 0.003(3) 0.006(3)
C18 0.060(4) 0.052(4) 0.067(4) -0.014(3) 0.003(3) -0.005(3)
C19 0.065(4) 0.051(3) 0.074(4) -0.015(3) 0.007(3) -0.004(3)
C20 0.088(5) 0.080(5) 0.076(5) -0.009(4) 0.012(4) -0.004(4)
C21 0.119(8) 0.104(7) 0.081(6) -0.023(5) 0.027(5) -0.009(6)
C22 0.102(6) 0.089(7) 0.104(7) -0.040(6) 0.017(5) 0.001(5)
C23 0.089(6) 0.072(5) 0.120(8) -0.035(5) 0.008(5) 0.016(4)
C24 0.076(4) 0.056(4) 0.091(5) -0.019(4) 0.003(4) -0.002(3)
C25 0.105(6) 0.058(4) 0.095(6) -0.007(4) -0.012(5) 0.015(4)
C26 0.099(6) 0.063(4) 0.077(5) -0.005(4) -0.004(4) 0.012(4)
N1 0.085(5) 0.058(4) 0.152(9) -0.005(5) -0.010(5) 0.006(4)
N2 0.059(3) 0.069(4) 0.064(3) 0.006(3) 0.008(2) -0.001(3)
N3 0.081(4) 0.057(4) 0.094(5) -0.005(3) -0.004(4) 0.006(3)
N4 0.065(3) 0.066(3) 0.063(3) -0.018(3) 0.005(2) 0.002(3)
O1 0.080(3) 0.091(4) 0.108(4) -0.020(5) -0.022(3) 0.015(4)
O2 0.054(3) 0.093(5) 0.247(11) -0.013(7) -0.029(4) 0.008(4)
Cl1 0.054(3) 0.077(6) 0.136(8) -0.005(4) 0.011(3) -0.007(3)
O3 0.180(18) 0.175(19) 0.090(9) 0.004(10) -0.026(10) -0.078(15)
O4 0.094(8) 0.114(10) 0.105(8) -0.013(7) 0.007(6) 0.013(7)
O5 0.164(18) 0.18(2) 0.19(2) -0.043(17) 0.109(17) -0.074(16)
O6 0.142(13) 0.084(8) 0.137(12) 0.019(8) -0.013(9) -0.007(8)
Cl1A 0.104(12) 0.094(12) 0.052(4) -0.004(4) 0.005(4) -0.014(7)
O3A 0.13(3) 0.16(3) 0.27(6) 0.03(4) 0.02(3) -0.02(2)
O4A 0.26(6) 0.13(3) 0.19(4) -0.03(3) -0.08(4) 0.07(3)
O5A 0.25(5) 0.14(3) 0.25(5) 0.00(3) 0.00(4) -0.12(3)
O6A 0.13(2) 0.085(15) 0.20(3) -0.002(17) 0.06(2) 0.018(13)

loop_
_atom_type_symbol
_atom_type_description
_atom_type_scat_dispersion_real
_atom_type_scat_dispersion_imag
_atom_type_scat_source
C C 0.0181 0.0091 'International Tables Vol C Tables 4.2.6.8 and 6.1.1.4'
H H 0.0000 0.0000 'International Tables Vol C Tables 4.2.6.8 and 6.1.1.4'
Ag Ag 0.1306 4.2820 'International Tables Vol C Tables 4.2.6.8 and 6.1.1.4'
Cl Cl 0.3639 0.7018 'International Tables Vol C Tables 4.2.6.8 and 6.1.1.4'
N N 0.0311 0.0180 'International Tables Vol C Tables 4.2.6.8 and 6.1.1.4'
O O 0.0492 0.0322 'International Tables Vol C Tables 4.2.6.8 and 6.1.1.4'

loop_
_geom_angle_atom_site_label_1
_geom_angle_atom_site_label_2
_geom_angle_atom_site_label_3
_geom_angle
_geom_angle_site_symmetry_1
_geom_angle_site_symmetry_3
N2 Ag1 N4 155.5(2) . 2_646
N2 Ag1 O2 104.2(3) . 2_656
N4 Ag1 O2 100.3(3) 2_646 2_656
O2 C1 N1 124.6(8) . .
O2 C1 C2 118.9(8) . .
N1 C1 C2 116.5(7) . .
N2 C2 C3 125.2(6) . .
N2 C2 C1 116.0(6) . .
C3 C2 C1 118.8(6) . .
C4 C3 C2 124.2(7) . .
C4 C3 C8 119.3(7) . .
C2 C3 C8 116.5(7) . .
C5 C4 C3 120.1(8) . .
C5 C4 H4 120.0 . .
C3 C4 H4 120.0 . .
C4 C5 C6 120.6(10) . .
C4 C5 H5 119.7 . .
C6 C5 H5 119.7 . .
C7 C6 C5 121.3(9) . .
C7 C6 H6 119.4 . .
C5 C6 H6 119.4 . .
C6 C7 C8 119.2(10) . .
C6 C7 H7 120.4 . .
C8 C7 H7 120.4 . .
C7 C8 C3 119.5(9) . .
C7 C8 C9 122.6(8) . .
C3 C8 C9 117.9(7) . .
C10 C9 C8 120.0(7) . .
C10 C9 H9 120.0 . .
C8 C9 H9 120.0 . .
C9 C10 N2 123.2(8) . .
C9 C10 H10 118.4 . .
N2 C10 H10 118.4 . .
N1 C11 C12 108(6) . .
N1 C11 H11A 110.2 . .
C12 C11 H11A 110.2 . .
N1 C11 H11B 110.2 . .
C12 C11 H11B 110.2 . .
H11A C11 H11B 108.5 . .
C13 C12 C11 109(4) . .
C13 C12 H12A 109.8 . .
C11 C12 H12A 109.8 . .
C13 C12 H12B 109.8 . .
C11 C12 H12B 109.8 . .
H12A C12 H12B 108.3 . .
C14 C13 C12 114(3) . .
C14 C13 H13A 108.7 . .
C12 C13 H13A 108.7 . .
C14 C13 H13B 108.7 . .
C12 C13 H13B 108.7 . .
H13A C13 H13B 107.6 . .
C13 C14 C15 112(3) . .
C13 C14 H14A 109.3 . .
C15 C14 H14A 109.3 . .
C13 C14 H14B 109.3 . .
C15 C14 H14B 109.3 . .
H14A C14 H14B 107.9 . .
C16 C15 C14 116(3) . .
C16 C15 H15A 108.3 . .
C14 C15 H15A 108.3 . .
C16 C15 H15B 108.3 . .
C14 C15 H15B 108.3 . .
H15A C15 H15B 107.4 . .
N3 C16 C15 112.1(15) . .
N3 C16 H16A 109.2 . .
C15 C16 H16A 109.2 . .
N3 C16 H16B 109.2 . .
C15 C16 H16B 109.2 . .
H16A C16 H16B 107.9 . .
N1 C11A C12A 106.4(17) . .
N1 C11A H11C 110.4 . .
C12A C11A H11C 110.4 . .
N1 C11A H11D 110.4 . .
C12A C11A H11D 110.4 . .
H11C C11A H11D 108.6 . .
C11A C12A C13A 110.5(19) . .
C11A C12A H12C 109.6 . .
C13A C12A H12C 109.6 . .
C11A C12A H12D 109.6 . .
C13A C12A H12D 109.6 . .
H12C C12A H12D 108.1 . .
C14A C13A C12A 112.2(19) . .
C14A C13A H13C 109.2 . .
C12A C13A H13C 109.2 . .
C14A C13A H13D 109.2 . .
C12A C13A H13D 109.2 . .
H13C C13A H13D 107.9 . .
C15A C14A C13A 109.0(17) . .
C15A C14A H14C 109.9 . .
C13A C14A H14C 109.9 . .
C15A C14A H14D 109.9 . .
C13A C14A H14D 109.9 . .
H14C C14A H14D 108.3 . .
C14A C15A H15C 109.6 . .
C14A C15A H15D 109.6 . .
H15C C15A H15D 108.1 . .
O1 C17 N3 123.3(9) . .
O1 C17 C18 120.7(9) . .
N3 C17 C18 116.1(7) . .
N4 C18 C19 121.9(7) . .
N4 C18 C17 117.9(7) . .
C19 C18 C17 120.2(7) . .
C20 C19 C24 120.4(8) . .
C20 C19 C18 123.1(8) . .
C24 C19 C18 116.5(8) . .
C21 C20 C19 120.0(11) . .
C21 C20 H20 120.0 . .
C19 C20 H20 120.0 . .
C20 C21 C22 121.0(11) . .
C20 C21 H21 119.5 . .
C22 C21 H21 119.5 . .
C23 C22 C21 120.8(9) . .
C23 C22 H22 119.6 . .
C21 C22 H22 119.6 . .
C22 C23 C24 120.0(10) . .
C22 C23 H23 120.0 . .
C24 C23 H23 120.0 . .
C25 C24 C19 120.2(8) . .
C25 C24 C23 121.9(9) . .
C19 C24 C23 117.8(9) . .
C24 C25 C26 119.5(8) . .
C24 C25 H25 120.3 . .
C26 C25 H25 120.3 . .
N4 C26 C25 121.8(9) . .
N4 C26 H26 119.1 . .
C25 C26 H26 119.1 . .
C1 N1 C11 132(3) . .
C1 N1 C11A 114.2(11) . .
C1 N1 H1 114.2 . .
C11 N1 H1 114.2 . .
C2 N2 C10 117.2(7) . .
C2 N2 Ag1 124.1(5) . .
C10 N2 Ag1 118.5(5) . .
C17 N3 C16 123.1(8) . .
C17 N3 H3 118.4 . .
C16 N3 H3 118.4 . .
C18 N4 C26 120.0(7) . .
C18 N4 Ag1 122.3(5) . 2_666
C26 N4 Ag1 117.7(6) . 2_666
C1 O2 Ag1 156.9(9) . 2_656
O5 Cl1 O3 116.0(12) . .
O5 Cl1 O4 109.8(10) . .
O3 Cl1 O4 108.0(10) . .
O5 Cl1 O6 110.6(12) . .
O3 Cl1 O6 108.5(10) . .
O4 Cl1 O6 103.2(9) . .
O3A Cl1A O6A 112.5(15) . .
O3A Cl1A O5A 109.5(15) . .
O6A Cl1A O5A 109.8(15) . .
O3A Cl1A O4A 108.7(15) . .
O6A Cl1A O4A 108.8(14) . .
O5A Cl1A O4A 107.3(14) . .

loop_
_geom_bond_atom_site_label_1
_geom_bond_atom_site_label_2
_geom_bond_distance
_geom_bond_site_symmetry_2
Ag1 N2 2.170(6) .
Ag1 N4 2.208(6) 2_646
Ag1 O2 2.472(6) 2_656
C1 O2 1.204(10) .
C1 N1 1.286(12) .
C1 C2 1.528(9) .
C2 N2 1.313(10) .
C2 C3 1.412(10) .
C3 C4 1.407(11) .
C3 C8 1.416(10) .
C4 C5 1.359(14) .
C4 H4 0.9300 .
C5 C6 1.392(18) .
C5 H5 0.9300 .
C6 C7 1.372(18) .
C6 H6 0.9300 .
C7 C8 1.404(12) .
C7 H7 0.9300 .
C8 C9 1.418(13) .
C9 C10 1.347(13) .
C9 H9 0.9300 .
C10 N2 1.372(10) .
C10 H10 0.9300 .
C11 N1 1.44(7) .
C11 C12 1.59(11) .
C11 H11A 0.9700 .
C11 H11B 0.9700 .
C12 C13 1.57(4) .
C12 H12A 0.9700 .
C12 H12B 0.9700 .
C13 C14 1.52(4) .
C13 H13A 0.9700 .
C13 H13B 0.9700 .
C14 C15 1.57(3) .
C14 H14A 0.9700 .
C14 H14B 0.9700 .
C15 C16 1.57(3) .
C15 H15A 0.9700 .
C15 H15B 0.9700 .
C16 N3 1.466(11) .
C16 H16A 0.9700 .
C16 H16B 0.9700 .
C11A N1 1.51(4) .
C11A C12A 1.55(2) .
C11A H11C 0.9700 .
C11A H11D 0.9700 .
C12A C13A 1.55(2) .
C12A H12C 0.9700 .
C12A H12D 0.9700 .
C13A C14A 1.54(3) .
C13A H13C 0.9700 .
C13A H13D 0.9700 .
C14A C15A 1.536(18) .
C14A H14C 0.9700 .
C14A H14D 0.9700 .
C15A H15C 0.9700 .
C15A H15D 0.9700 .
C17 O1 1.235(9) .
C17 N3 1.311(12) .
C17 C18 1.500(12) .
C18 N4 1.306(11) .
C18 C19 1.438(10) .
C19 C20 1.394(13) .
C19 C24 1.403(12) .
C20 C21 1.358(15) .
C20 H20 0.9300 .
C21 C22 1.38(2) .
C21 H21 0.9300 .
C22 C23 1.363(19) .
C22 H22 0.9300 .
C23 C24 1.430(12) .
C23 H23 0.9300 .
C24 C25 1.358(16) .
C25 C26 1.379(15) .
C25 H25 0.9300 .
C26 N4 1.351(11) .
C26 H26 0.9300 .
N1 H1 0.8600 .
N3 H3 0.8600 .
N4 Ag1 2.208(6) 2_666
O2 Ag1 2.472(6) 2_656
Cl1 O5 1.366(13) .
Cl1 O3 1.387(13) .
Cl1 O4 1.451(13) .
Cl1 O6 1.455(14) .
Cl1A O3A 1.42(2) .
Cl1A O6A 1.42(2) .
Cl1A O5A 1.44(2) .
Cl1A O4A 1.45(2) .

loop_
_geom_torsion_atom_site_label_1
_geom_torsion_atom_site_label_2
_geom_torsion_atom_site_label_3
_geom_torsion_atom_site_label_4
_geom_torsion
_geom_torsion_site_symmetry_4
O2 C1 C2 N2 99.6(11) .
N1 C1 C2 N2 -81.0(10) .
O2 C1 C2 C3 -77.7(11) .
N1 C1 C2 C3 101.7(10) .
N2 C2 C3 C4 176.1(8) .
C1 C2 C3 C4 -6.8(11) .
N2 C2 C3 C8 -3.7(11) .
C1 C2 C3 C8 173.4(6) .
C2 C3 C4 C5 -179.4(9) .
C8 C3 C4 C5 0.4(13) .
C3 C4 C5 C6 0.2(17) .
C4 C5 C6 C7 -1(2) .
C5 C6 C7 C8 2(2) .
C6 C7 C8 C3 -1.2(17) .
C6 C7 C8 C9 177.8(11) .
C4 C3 C8 C7 0.1(13) .
C2 C3 C8 C7 179.9(9) .
C4 C3 C8 C9 -178.9(8) .
C2 C3 C8 C9 0.9(11) .
C7 C8 C9 C10 -177.6(10) .
C3 C8 C9 C10 1.4(14) .
C8 C9 C10 N2 -1.3(16) .
N1 C11 C12 C13 -179(4) .
C11 C12 C13 C14 61(6) .
C12 C13 C14 C15 -179(4) .
C13 C14 C15 C16 -73(4) .
C14 C15 C16 N3 -176(3) .
N1 C11A C12A C13A 176(2) .
C11A C12A C13A C14A 71(3) .
C12A C13A C14A C15A 173.8(17) .
O1 C17 C18 N4 116.1(9) .
N3 C17 C18 N4 -64.0(10) .
O1 C17 C18 C19 -61.5(11) .
N3 C17 C18 C19 118.4(8) .
N4 C18 C19 C20 177.9(8) .
C17 C18 C19 C20 -4.6(11) .
N4 C18 C19 C24 0.0(11) .
C17 C18 C19 C24 177.5(7) .
C24 C19 C20 C21 -0.4(14) .
C18 C19 C20 C21 -178.2(9) .
C19 C20 C21 C22 0.8(18) .
C20 C21 C22 C23 -0.9(19) .
C21 C22 C23 C24 0.7(18) .
C20 C19 C24 C25 -178.0(9) .
C18 C19 C24 C25 0.0(12) .
C20 C19 C24 C23 0.1(12) .
C18 C19 C24 C23 178.1(8) .
C22 C23 C24 C25 177.8(11) .
C22 C23 C24 C19 -0.3(15) .
C19 C24 C25 C26 -1.5(15) .
C23 C24 C25 C26 -179.5(10) .
C24 C25 C26 N4 3.1(17) .
O2 C1 N1 C11 -5(6) .
C2 C1 N1 C11 176(6) .
O2 C1 N1 C11A 4(3) .
C2 C1 N1 C11A -176(2) .
C12 C11 N1 C1 118(5) .
C12 C11 N1 C11A 93(19) .
C12A C11A N1 C1 -166(2) .
C12A C11A N1 C11 -6(16) .
C3 C2 N2 C10 3.9(11) .
C1 C2 N2 C10 -173.3(7) .
C3 C2 N2 Ag1 -170.2(5) .
C1 C2 N2 Ag1 12.7(9) .
C9 C10 N2 C2 -1.2(14) .
C9 C10 N2 Ag1 173.2(8) .
O1 C17 N3 C16 -5.9(15) .
C18 C17 N3 C16 174.2(9) .
C15 C16 N3 C17 -130(2) .
C19 C18 N4 C26 1.6(12) .
C17 C18 N4 C26 -176.0(8) .
C19 C18 N4 Ag1 -175.4(5) 2_666
C17 C18 N4 Ag1 7.0(9) 2_666
C25 C26 N4 C18 -3.2(14) .
C25 C26 N4 Ag1 173.9(8) 2_666
N1 C1 O2 Ag1 35(3) 2_656
C2 C1 O2 Ag1 -145.1(19) 2_656
